data_4113793
loop_
_publ_author_name
'Xiaoying Huang'
'Jing Li'
'Yong Zhang'
'Angelo Mascarenhas'

_publ_contact_author 'Li Jing'
_publ_contact_author_address
;
Department of Chemistry and Chemical Biology,
Rutgers University,
Piscataway, NJ 08854, USA
;
_publ_contact_author_email jingli@rutchem.rutgers.edu
_publ_contact_author_fax +1(732)445-5312
_publ_contact_author_phone +1(732)445-2774
_publ_section_title
;
 From 1D Chain to 3D Network: Tuning Hybrid II-VI Nanostructures and Their
 Optical Properties
;
_journal_name_full 'Journal of the American Chemical Society'
_journal_page_first 7049
_journal_page_last 7055
_journal_paper_doi 10.1021/ja0343611
_journal_volume 125
_journal_year 2003
_chemical_formula_moiety ZnTe(pda)
_chemical_formula_sum 'C3 H10 N2 Te Zn'
_chemical_formula_weight 267.10
_chemical_name_systematic
; 
 ? 
;
_space_group_IT_number 57
_symmetry_cell_setting orthorhombic
_symmetry_space_group_name_Hall '-P 2c 2b'
_symmetry_space_group_name_H-M 'P b c m'
_atom_sites_solution_hydrogens geom
_atom_sites_solution_primary direct
_atom_sites_solution_secondary difmap
_audit_creation_method SHELXL-97
_cell_angle_alpha 90.00
_cell_angle_beta 90.00
_cell_angle_gamma 90.00
_cell_formula_units_Z 4
_cell_length_a 9.997(2)
_cell_length_b 6.9970(10)
_cell_length_c 10.332(2)
_cell_measurement_reflns_used 20
_cell_measurement_temperature 293(2)
_cell_measurement_theta_max 12.83
_cell_measurement_theta_min 6.11
_cell_volume 722.7(2)
_computing_cell_refinement CAD4/PC
_computing_data_collection CAD4/PC
_computing_data_reduction XCAD4/PC
_computing_molecular_graphics 'Material Studio '
_computing_publication_material 'Windows Wors2000 '
_computing_structure_refinement 'SHELXL-97 (Sheldrick, 1997)'
_computing_structure_solution 'SHELXS-97 (Sheldrick, 1990)'
_diffrn_ambient_temperature 293(2)
_diffrn_measured_fraction_theta_full 1.000
_diffrn_measured_fraction_theta_max 1.000
_diffrn_measurement_device_type 'Enraf-Nonius CAD4 '
_diffrn_measurement_method \w
_diffrn_radiation_monochromator graphite
_diffrn_radiation_source 'fine-focus sealed tube'
_diffrn_radiation_type MoK\a
_diffrn_radiation_wavelength 0.71073
_diffrn_reflns_av_R_equivalents 0.0608
_diffrn_reflns_av_sigmaI/netI 0.0722
_diffrn_reflns_limit_h_max 14
_diffrn_reflns_limit_h_min 0
_diffrn_reflns_limit_k_max 9
_diffrn_reflns_limit_k_min 0
_diffrn_reflns_limit_l_max 14
_diffrn_reflns_limit_l_min -14
_diffrn_reflns_number 2092
_diffrn_reflns_theta_full 29.96
_diffrn_reflns_theta_max 29.96
_diffrn_reflns_theta_min 2.04
_diffrn_standards_decay_% +-6.0
_diffrn_standards_interval_count 300
_diffrn_standards_interval_time 250
_diffrn_standards_number 3
_exptl_absorpt_coefficient_mu 7.250
_exptl_absorpt_correction_T_max 1.000
_exptl_absorpt_correction_T_min 0.6599
_exptl_absorpt_correction_type psi-scan
_exptl_crystal_colour colorless
_exptl_crystal_density_diffrn 2.455
_exptl_crystal_description columnar
_exptl_crystal_F_000 496
_exptl_crystal_size_max 0.15
_exptl_crystal_size_mid 0.06
_exptl_crystal_size_min 0.015
_refine_diff_density_max 1.948
_refine_diff_density_min -2.349
_refine_diff_density_rms 0.299
_refine_ls_extinction_method none
_refine_ls_goodness_of_fit_ref 1.172
_refine_ls_hydrogen_treatment mixed
_refine_ls_matrix_type full
_refine_ls_number_parameters 37
_refine_ls_number_reflns 709
_refine_ls_number_restraints 0
_refine_ls_restrained_S_all 1.172
_refine_ls_R_factor_all 0.0968
_refine_ls_R_factor_gt 0.0527
_refine_ls_shift/su_max 0.000
_refine_ls_shift/su_mean 0.000
_refine_ls_structure_factor_coef Fsqd
_refine_ls_weighting_details 'calc w=1/[\s^2^(Fo^2^)+(0.0500P)^2^+0.0000P] where P=(Fo^2^+2Fc^2^)/3'
_refine_ls_weighting_scheme calc
_refine_ls_wR_factor_gt 0.1145
_refine_ls_wR_factor_ref 0.1253
_reflns_number_gt 709
_reflns_number_total 1107
_reflns_threshold_expression >2sigma(I)
_cod_data_source_file ja0343611si20030320_033908_1.cif
_cod_data_source_block Compound1_xh4-6g
_cod_database_code 4113793

loop_
_symmetry_equiv_pos_as_xyz
'x, y, z'
'-x, -y, z+1/2'
'-x, y+1/2, -z+1/2'
'x, -y+1/2, -z'
'-x, -y, -z'
'x, y, -z-1/2'
'x, -y-1/2, z-1/2'
'-x, y-1/2, z'

loop_
_atom_site_label
_atom_site_type_symbol
_atom_site_fract_x
_atom_site_fract_y
_atom_site_fract_z
_atom_site_U_iso_or_equiv
_atom_site_adp_type
_atom_site_occupancy
_atom_site_symmetry_multiplicity
_atom_site_calc_flag
_atom_site_refinement_flags
Te1 Te -0.15000(7) 0.03878(12) 0.7500 0.0268(2) Uani 1 2 d S
Zn2 Zn 0.08752(13) -0.1021(2) 0.7500 0.0255(3) Uani 1 2 d S
C2 C 0.4040(13) 0.082(2) 0.7500 0.045(4) Uani 1 2 d S
H2A H 0.5006 0.0684 0.7500 0.054 Uiso 1 2 calc SR
H2B H 0.3849 0.2183 0.7500 0.054 Uiso 1 2 calc SR
N N 0.2064(8) 0.0330(11) 0.6093(7) 0.0363(16) Uani 1 1 d .
H0A H 0.1815 -0.0091 0.5306 0.044 Uiso 1 1 calc R
H0B H 0.1906 0.1596 0.6121 0.044 Uiso 1 1 calc R
C1 C 0.3518(9) 0.0002(14) 0.6254(12) 0.048(3) Uani 1 1 d .
H1A H 0.3991 0.0578 0.5533 0.058 Uiso 1 1 calc R
H1B H 0.3693 -0.1362 0.6237 0.058 Uiso 1 1 calc R

loop_
_atom_site_aniso_label
_atom_site_aniso_U_11
_atom_site_aniso_U_22
_atom_site_aniso_U_33
_atom_site_aniso_U_23
_atom_site_aniso_U_13
_atom_site_aniso_U_12
Te1 0.0283(4) 0.0214(3) 0.0309(4) 0.000 0.000 -0.0005(3)
Zn2 0.0291(7) 0.0229(6) 0.0244(7) 0.000 0.000 -0.0008(5)
C2 0.026(6) 0.027(7) 0.083(12) 0.000 0.000 -0.003(5)
N 0.052(4) 0.029(3) 0.028(3) 0.000(3) 0.008(3) -0.005(4)
C1 0.042(5) 0.036(6) 0.067(7) 0.001(5) 0.026(5) -0.004(4)

loop_
_atom_type_symbol
_atom_type_description
_atom_type_scat_dispersion_real
_atom_type_scat_dispersion_imag
_atom_type_scat_source
C C 0.0033 0.0016 'International Tables Vol C Tables 4.2.6.8 and 6.1.1.4'
H H 0.0000 0.0000 'International Tables Vol C Tables 4.2.6.8 and 6.1.1.4'
N N 0.0061 0.0033 'International Tables Vol C Tables 4.2.6.8 and 6.1.1.4'
Zn Zn 0.2839 1.4301 'International Tables Vol C Tables 4.2.6.8 and 6.1.1.4'
Te Te -0.5308 1.6751 'International Tables Vol C Tables 4.2.6.8 and 6.1.1.4'

loop_
_geom_angle_atom_site_label_1
_geom_angle_atom_site_label_2
_geom_angle_atom_site_label_3
_geom_angle
_geom_angle_site_symmetry_1
_geom_angle_site_symmetry_3
Zn2 Te1 Zn2 98.59(4) . 3_556
N Zn2 N 87.5(4) 6_557 .
N Zn2 Te1 110.4(2) 6_557 .
N Zn2 Te1 110.4(2) . .
N Zn2 Te1 107.5(2) 6_557 3_546
N Zn2 Te1 107.5(2) . 3_546
Te1 Zn2 Te1 126.51(6) . 3_546
C1 C2 C1 117.8(11) 6_557 .
C1 C2 H2A 107.9 6_557 .
C1 C2 H2A 107.9 . .
C1 C2 H2B 107.9 6_557 .
C1 C2 H2B 107.9 . .
H2A C2 H2B 107.2 . .
C1 N Zn2 114.0(6) . .
C1 N H0A 108.7 . .
Zn2 N H0A 108.7 . .
C1 N H0B 108.7 . .
Zn2 N H0B 108.7 . .
H0A N H0B 107.6 . .
N C1 C2 112.2(9) . .
N C1 H1A 109.2 . .
C2 C1 H1A 109.2 . .
N C1 H1B 109.2 . .
C2 C1 H1B 109.2 . .
H1A C1 H1B 107.9 . .

loop_
_geom_bond_atom_site_label_1
_geom_bond_atom_site_label_2
_geom_bond_distance
_geom_bond_site_symmetry_2
Te1 Zn2 2.5711(16) .
Te1 Zn2 2.5890(17) 3_556
Zn2 N 2.102(7) 6_557
Zn2 N 2.102(7) .
Zn2 Te1 2.5890(17) 3_546
C2 C1 1.504(14) 6_557
C2 C1 1.504(14) .
C2 H2A 0.9700 .
C2 H2B 0.9700 .
N C1 1.481(11) .
N H0A 0.9000 .
N H0B 0.9000 .
C1 H1A 0.9700 .
C1 H1B 0.9700 .
